data_4505616
loop_
_publ_author_name
'Nath, Bhaskar'
'Baruah, Jubaraj B.'

_publ_section_title
;
 An Imidazole-Based Bisphenol
 2-((2-Hydroxy-3,5-dimethylphenyl)(imidazol-4-yl)methyl)-4,6-dimethylphenol:
 A Versatile Host for Anions
;
_journal_issue 3
_journal_name_full 'Crystal Growth &amp; Design'
_journal_page_first 1671
_journal_paper_doi 10.1021/cg2017215
_journal_volume 12
_journal_year 2012
_chemical_formula_sum 'C21 H26 N2 O3'
_chemical_formula_weight 354.44
_chemical_name_systematic
; 
 ? 
;
_space_group_IT_number 2
_symmetry_cell_setting triclinic
_symmetry_space_group_name_Hall '-P 1'
_symmetry_space_group_name_H-M 'P -1'
_atom_sites_solution_hydrogens geom
_atom_sites_solution_primary direct
_atom_sites_solution_secondary difmap
_audit_creation_method SHELXL-97
_cell_angle_alpha 79.478(7)
_cell_angle_beta 70.873(6)
_cell_angle_gamma 79.682(6)
_cell_formula_units_Z 2
_cell_length_a 8.7555(8)
_cell_length_b 10.3506(10)
_cell_length_c 11.3880(12)
_cell_measurement_reflns_used 4667
_cell_measurement_temperature 296(2)
_cell_measurement_theta_max 28.19
_cell_measurement_theta_min 2.59
_cell_volume 950.73(17)
_computing_cell_refinement 'Bruker SMART'
_computing_data_collection 'Bruker SMART'
_computing_data_reduction 'Bruker SAINT'
_computing_molecular_graphics 'Bruker SHELXTL'
_computing_publication_material 'Bruker SHELXTL'
_computing_structure_refinement 'SHELXL-97 (Sheldrick, 1997)'
_computing_structure_solution 'SHELXS-97 (Sheldrick, 1990)'
_diffrn_ambient_temperature 296(2)
_diffrn_measured_fraction_theta_full 0.963
_diffrn_measured_fraction_theta_max 0.963
_diffrn_measurement_device_type 'CCD area detector'
_diffrn_measurement_method 'phi and omega scans'
_diffrn_radiation_monochromator graphite
_diffrn_radiation_source 'fine-focus sealed tube'
_diffrn_radiation_type MoK\a
_diffrn_radiation_wavelength 0.71073
_diffrn_reflns_av_R_equivalents 0.0317
_diffrn_reflns_av_sigmaI/netI 0.0325
_diffrn_reflns_limit_h_max 10
_diffrn_reflns_limit_h_min -10
_diffrn_reflns_limit_k_max 12
_diffrn_reflns_limit_k_min -12
_diffrn_reflns_limit_l_max 13
_diffrn_reflns_limit_l_min -13
_diffrn_reflns_number 11191
_diffrn_reflns_theta_full 25.50
_diffrn_reflns_theta_max 25.50
_diffrn_reflns_theta_min 1.91
_exptl_absorpt_coefficient_mu 0.083
_exptl_absorpt_correction_type none
_exptl_crystal_colour colorless
_exptl_crystal_density_diffrn 1.238
_exptl_crystal_density_method 'not measured'
_exptl_crystal_description block
_exptl_crystal_F_000 380
_exptl_crystal_size_max 0.36
_exptl_crystal_size_mid 0.25
_exptl_crystal_size_min 0.16
_refine_diff_density_max 0.263
_refine_diff_density_min -0.348
_refine_diff_density_rms 0.062
_refine_ls_extinction_method none
_refine_ls_goodness_of_fit_ref 1.053
_refine_ls_hydrogen_treatment mixed
_refine_ls_matrix_type full
_refine_ls_number_parameters 247
_refine_ls_number_reflns 3416
_refine_ls_number_restraints 0
_refine_ls_restrained_S_all 1.053
_refine_ls_R_factor_all 0.0621
_refine_ls_R_factor_gt 0.0518
_refine_ls_shift/su_max 0.000
_refine_ls_shift/su_mean 0.000
_refine_ls_structure_factor_coef Fsqd
_refine_ls_weighting_details 'calc w=1/[\s^2^(Fo^2^)+(0.0986P)^2^+0.1724P] where P=(Fo^2^+2Fc^2^)/3'
_refine_ls_weighting_scheme calc
_refine_ls_wR_factor_gt 0.1446
_refine_ls_wR_factor_ref 0.1568
_reflns_number_gt 2790
_reflns_number_total 3416
_reflns_threshold_expression >2sigma(I)
_cod_data_source_file cg2017215_si_003.cif
_cod_data_source_block p-1
_cod_depositor_comments
;
The following automatic conversions were performed:

'_symmetry_cell_setting' value 'Triclinic' changed to 'triclinic'
according to /home/saulius/struct/CIF-dictionaries/cif_core.dic
dictionary named 'cif_core.dic' version 2.4.1 from 2010-06-29.

Automatic conversion script
Id: cif_fix_values 1715 2011-07-08 13:25:40Z adriana 
;
_cod_original_cell_volume 950.73(16)
_cod_original_sg_symbol_H-M 'P-1   '
_cod_database_code 4505616

loop_
_symmetry_equiv_pos_as_xyz
'x, y, z'
'-x, -y, -z'

loop_
_atom_site_label
_atom_site_type_symbol
_atom_site_fract_x
_atom_site_fract_y
_atom_site_fract_z
_atom_site_U_iso_or_equiv
_atom_site_adp_type
_atom_site_occupancy
_atom_site_symmetry_multiplicity
_atom_site_calc_flag
_atom_site_refinement_flags
C9 C 0.2379(2) 0.33796(17) 0.13342(15) 0.0311(4) Uani 1 1 d .
H9 H 0.3112 0.4048 0.0900 0.037 Uiso 1 1 calc R
C14 C 0.4023(2) 0.23790(17) -0.06636(15) 0.0314(4) Uani 1 1 d .
C13 C 0.2786(2) 0.22981(17) 0.04843(15) 0.0309(4) Uani 1 1 d .
C1 C 0.4389(2) 0.26778(17) 0.25657(15) 0.0320(4) Uani 1 1 d .
C5 C 0.1616(2) 0.23334(18) 0.36262(16) 0.0377(4) Uani 1 1 d .
H5 H 0.0543 0.2415 0.3621 0.045 Uiso 1 1 calc R
C6 C 0.2789(2) 0.27979(17) 0.25412(15) 0.0317(4) Uani 1 1 d .
C18 C 0.1983(2) 0.11739(18) 0.08729(16) 0.0360(4) Uani 1 1 d .
H18 H 0.1176 0.1106 0.1645 0.043 Uiso 1 1 calc R
C15 C 0.4417(2) 0.13752(18) -0.14255(16) 0.0354(4) Uani 1 1 d .
C16 C 0.3562(2) 0.02852(18) -0.09972(17) 0.0386(4) Uani 1 1 d .
H16 H 0.3815 -0.0386 -0.1499 0.046 Uiso 1 1 calc R
C17 C 0.2345(2) 0.01551(18) 0.01494(17) 0.0368(4) Uani 1 1 d .
C10 C 0.0670(2) 0.40799(17) 0.15649(15) 0.0326(4) Uani 1 1 d .
C2 C 0.4816(2) 0.21065(18) 0.36413(17) 0.0381(4) Uani 1 1 d .
C20 C 0.1489(3) -0.1066(2) 0.0587(2) 0.0488(5) Uani 1 1 d .
H20A H 0.2120 -0.1747 0.0991 0.073 Uiso 1 1 calc R
H20B H 0.1371 -0.1374 -0.0121 0.073 Uiso 1 1 calc R
H20C H 0.0432 -0.0857 0.1169 0.073 Uiso 1 1 calc R
C3 C 0.3604(2) 0.1657(2) 0.46911(17) 0.0432(5) Uani 1 1 d .
H3 H 0.3879 0.1273 0.5411 0.052 Uiso 1 1 calc R
C12 C -0.0609(2) 0.38618(19) 0.12409(17) 0.0391(4) Uani 1 1 d .
H12 H -0.0641 0.3179 0.0824 0.047 Uiso 1 1 calc R
C19 C 0.5728(3) 0.1438(2) -0.26691(18) 0.0497(5) Uani 1 1 d .
H19A H 0.5845 0.0641 -0.3027 0.075 Uiso 1 1 calc R
H19B H 0.6740 0.1524 -0.2552 0.075 Uiso 1 1 calc R
H19C H 0.5437 0.2188 -0.3223 0.075 Uiso 1 1 calc R
C4 C 0.1987(2) 0.17561(19) 0.47113(17) 0.0423(5) Uani 1 1 d .
C7 C 0.6553(3) 0.1982(2) 0.3646(2) 0.0539(6) Uani 1 1 d .
H7A H 0.6831 0.2844 0.3625 0.081 Uiso 1 1 calc R
H7B H 0.7265 0.1594 0.2924 0.081 Uiso 1 1 calc R
H7C H 0.6672 0.1428 0.4393 0.081 Uiso 1 1 calc R
C11 C -0.1284(2) 0.5616(2) 0.2188(2) 0.0490(5) Uani 1 1 d .
H11 H -0.1892 0.6363 0.2536 0.059 Uiso 1 1 calc R
C8 C 0.0691(3) 0.1286(3) 0.5879(2) 0.0657(7) Uani 1 1 d .
H8A H 0.0036 0.2036 0.6261 0.099 Uiso 1 1 calc R
H8B H 0.1196 0.0728 0.6456 0.099 Uiso 1 1 calc R
H8C H 0.0013 0.0793 0.5663 0.099 Uiso 1 1 calc R
N1 N 0.02309(19) 0.51953(16) 0.21698(16) 0.0447(4) Uani 1 1 d .
N2 N -0.1842(2) 0.48436(17) 0.16484(16) 0.0443(4) Uani 1 1 d .
O2 O 0.48040(15) 0.35013(12) -0.09913(11) 0.0414(4) Uani 1 1 d .
H2 H 0.5586 0.3419 -0.1624 0.062 Uiso 1 1 calc R
O1 O 0.56320(14) 0.31245(13) 0.15376(11) 0.0396(3) Uani 1 1 d .
H1 H 0.5339 0.3249 0.0908 0.059 Uiso 1 1 calc R
O3 O 0.74684(18) 0.39534(16) 0.70936(13) 0.0539(4) Uani 1 1 d .
H3A H 0.8164 0.4223 0.7291 0.081 Uiso 1 1 calc R
C21 C 0.7571(3) 0.4464(2) 0.5845(2) 0.0655(7) Uani 1 1 d .
H21A H 0.6501 0.4808 0.5788 0.098 Uiso 1 1 calc R
H21B H 0.8033 0.3771 0.5326 0.098 Uiso 1 1 calc R
H21C H 0.8251 0.5161 0.5567 0.098 Uiso 1 1 calc R
H2D H -0.276(3) 0.500(3) 0.148(2) 0.065(7) Uiso 1 1 d .

loop_
_atom_site_aniso_label
_atom_site_aniso_U_11
_atom_site_aniso_U_22
_atom_site_aniso_U_33
_atom_site_aniso_U_23
_atom_site_aniso_U_13
_atom_site_aniso_U_12
C9 0.0253(9) 0.0334(9) 0.0340(8) -0.0057(7) -0.0077(7) -0.0038(7)
C14 0.0257(9) 0.0349(9) 0.0353(8) -0.0055(7) -0.0124(7) -0.0019(7)
C13 0.0250(8) 0.0338(9) 0.0349(8) -0.0066(7) -0.0117(7) 0.0003(7)
C1 0.0288(9) 0.0320(9) 0.0351(8) -0.0085(7) -0.0080(7) -0.0028(7)
C5 0.0285(9) 0.0403(10) 0.0398(9) -0.0071(8) -0.0048(7) -0.0015(8)
C6 0.0283(9) 0.0316(9) 0.0344(8) -0.0093(7) -0.0073(7) -0.0014(7)
C18 0.0305(9) 0.0389(10) 0.0377(9) -0.0064(7) -0.0086(7) -0.0039(8)
C15 0.0296(9) 0.0408(10) 0.0372(9) -0.0091(7) -0.0124(7) 0.0003(7)
C16 0.0389(10) 0.0384(10) 0.0428(9) -0.0142(8) -0.0157(8) -0.0005(8)
C17 0.0338(10) 0.0364(10) 0.0439(9) -0.0063(8) -0.0170(8) -0.0035(8)
C10 0.0276(9) 0.0339(9) 0.0350(8) -0.0040(7) -0.0084(7) -0.0035(7)
C2 0.0372(10) 0.0381(10) 0.0424(9) -0.0086(8) -0.0167(8) -0.0016(8)
C20 0.0503(12) 0.0417(12) 0.0571(11) -0.0093(9) -0.0160(10) -0.0103(9)
C3 0.0490(12) 0.0434(11) 0.0360(9) -0.0040(8) -0.0151(8) -0.0002(9)
C12 0.0310(10) 0.0419(11) 0.0456(10) -0.0073(8) -0.0130(8) -0.0039(8)
C19 0.0498(12) 0.0569(13) 0.0419(10) -0.0193(9) -0.0039(9) -0.0121(10)
C4 0.0408(11) 0.0408(11) 0.0381(9) -0.0049(8) -0.0050(8) -0.0010(8)
C7 0.0441(12) 0.0672(15) 0.0553(12) 0.0029(10) -0.0265(10) -0.0093(10)
C11 0.0337(11) 0.0477(12) 0.0628(12) -0.0168(10) -0.0128(9) 0.0075(9)
C8 0.0533(14) 0.0754(17) 0.0468(12) 0.0077(11) 0.0020(10) -0.0021(12)
N1 0.0330(9) 0.0428(9) 0.0615(10) -0.0191(8) -0.0171(7) 0.0043(7)
N2 0.0266(8) 0.0507(10) 0.0542(10) -0.0036(8) -0.0146(7) -0.0006(7)
O2 0.0344(7) 0.0426(8) 0.0432(7) -0.0119(6) 0.0001(5) -0.0111(6)
O1 0.0263(6) 0.0518(8) 0.0404(7) -0.0030(6) -0.0098(5) -0.0084(6)
O3 0.0445(9) 0.0669(10) 0.0521(8) -0.0121(7) -0.0069(6) -0.0222(7)
C21 0.0802(18) 0.0584(15) 0.0591(13) -0.0138(11) -0.0148(12) -0.0180(13)

loop_
_atom_type_symbol
_atom_type_description
_atom_type_scat_dispersion_real
_atom_type_scat_dispersion_imag
_atom_type_scat_source
C C 0.0033 0.0016 'International Tables Vol C Tables 4.2.6.8 and 6.1.1.4'
H H 0.0000 0.0000 'International Tables Vol C Tables 4.2.6.8 and 6.1.1.4'
N N 0.0061 0.0033 'International Tables Vol C Tables 4.2.6.8 and 6.1.1.4'
O O 0.0106 0.0060 'International Tables Vol C Tables 4.2.6.8 and 6.1.1.4'

loop_
_geom_angle_atom_site_label_1
_geom_angle_atom_site_label_2
_geom_angle_atom_site_label_3
_geom_angle
C10 C9 C6 112.98(13)
C10 C9 C13 113.84(14)
C6 C9 C13 109.18(14)
O2 C14 C13 116.16(14)
O2 C14 C15 122.94(14)
C13 C14 C15 120.91(15)
C18 C13 C14 118.52(15)
C18 C13 C9 120.39(14)
C14 C13 C9 121.01(14)
O1 C1 C6 122.20(15)
O1 C1 C2 116.51(15)
C6 C1 C2 121.28(15)
C4 C5 C6 122.45(17)
C1 C6 C5 118.14(16)
C1 C6 C9 119.84(14)
C5 C6 C9 121.98(15)
C17 C18 C13 122.30(15)
C16 C15 C14 118.05(15)
C16 C15 C19 119.71(15)
C14 C15 C19 122.23(16)
C15 C16 C17 122.83(16)
C18 C17 C16 117.38(16)
C18 C17 C20 121.91(16)
C16 C17 C20 120.69(16)
C12 C10 N1 109.08(16)
C12 C10 C9 131.77(16)
N1 C10 C9 119.09(14)
C3 C2 C1 118.20(17)
C3 C2 C7 121.37(17)
C1 C2 C7 120.44(16)
C2 C3 C4 122.57(18)
C10 C12 N2 106.38(16)
C5 C4 C3 117.35(16)
C5 C4 C8 121.41(19)
C3 C4 C8 121.22(19)
N1 C11 N2 111.86(18)
C11 N1 C10 105.32(16)
C11 N2 C12 107.36(17)

loop_
_geom_bond_atom_site_label_1
_geom_bond_atom_site_label_2
_geom_bond_distance
C9 C10 1.502(2)
C9 C6 1.525(2)
C9 C13 1.531(2)
C14 O2 1.384(2)
C14 C13 1.397(2)
C14 C15 1.398(2)
C13 C18 1.395(2)
C1 O1 1.384(2)
C1 C6 1.393(2)
C1 C2 1.395(3)
C5 C4 1.383(3)
C5 C6 1.393(2)
C18 C17 1.385(2)
C15 C16 1.390(2)
C15 C19 1.502(2)
C16 C17 1.391(2)
C17 C20 1.507(2)
C10 C12 1.354(3)
C10 N1 1.383(2)
C2 C3 1.383(3)
C2 C7 1.505(3)
C3 C4 1.394(3)
C12 N2 1.366(3)
C4 C8 1.505(3)
C11 N1 1.314(3)
C11 N2 1.331(3)
O3 C21 1.402(3)
